data_2312820
loop_
_publ_author_name
'Spahr, Dominik'
'St&#x119;kiel, Micha&#x142;'
'Zimmer, Dominik'
'Bayarjargal, Lkhamsuren'
'Bunk, Katja'
'Morgenroth, Wolfgang'
'Milman, Victor'
'Refson, Keith'
'Jochym, Dominik'
'Byrne, Peter J. P.'
'Winkler, Bj&#xf6;rn'

_publ_section_title
;
 Pressure-induced Pb-Pb bonding and phase transition in
 Pb<sub>2</sub>SnO<sub>4</sub>.
;
_journal_coeditor_code XK5074SUP1
_journal_issue 'Pt 6'
_journal_name_full 'Acta crystallographica Section B, Structural science, crystal engineering and materials'
_journal_page_first 979
_journal_page_last 991
_journal_paper_doi 10.1107/S205252062001238X
_journal_volume 76
_journal_year 2020
_chemical_formula_structural 'Pb2 Sn O4'
_chemical_formula_sum 'O4 Pb2 Sn'
_chemical_formula_weight 597.108
_chemical_name_systematic 'Tin(IV) Dilead Oxide'
_space_group_IT_number 55
_space_group_name_Hall '-P 2 2ab'
_space_group_name_H-M_alt 'P b a m'
_symmetry_cell_setting orthorhombic
_symmetry_Int_Tables_number 55
_symmetry_space_group_name_H-M 'P b a m'
_atom_sites_solution_primary heavy
_atom_sites_solution_secondary difmap
_audit_creation_date 2019-05-24T12:30
_audit_creation_method 'Jana2006 Version : 25/10/2015'
_cell_angle_alpha 90
_cell_angle_beta 90
_cell_angle_gamma 90
_cell_formula_units_Z 4
_cell_length_a 8.7288(3)
_cell_length_b 8.7263(3)
_cell_length_c 6.2969(2)
_cell_measurement_reflns_used 679
_cell_measurement_temperature 298(2)
_cell_measurement_theta_max 29.13
_cell_measurement_theta_min 4.62
_cell_volume 479.64(3)
_diffrn_ambient_temperature 298(2)
_diffrn_detector 'CCD plate'
_diffrn_detector_area_resol_mean 15.9682
_diffrn_measured_fraction_theta_full 0.98
_diffrn_measured_fraction_theta_max 0.97
_diffrn_measurement_device 'four-circle diffractometer'
_diffrn_measurement_device_type 'Xcalibur, Sapphire3'
_diffrn_measurement_method '\w scans'
_diffrn_radiation_monochromator graphite
_diffrn_radiation_probe x-ray
_diffrn_radiation_source 'X-ray tube'
_diffrn_radiation_type 'Mo K\a'
_diffrn_radiation_wavelength 0.71073
_diffrn_reflns_av_R_equivalents 0.0413
_diffrn_reflns_av_unetI/netI 0.0262
_diffrn_reflns_limit_h_max 11
_diffrn_reflns_limit_h_min -11
_diffrn_reflns_limit_k_max 11
_diffrn_reflns_limit_k_min -11
_diffrn_reflns_limit_l_max 8
_diffrn_reflns_limit_l_min -8
_diffrn_reflns_number 6760
_diffrn_reflns_theta_full 28.79
_diffrn_reflns_theta_max 29.13
_diffrn_reflns_theta_min 4.62
_diffrn_source 'fine-focus sealed X-ray tube'
_diffrn_source_current 38
_diffrn_source_voltage 45
_exptl_absorpt_coefficient_mu 75.09
_exptl_absorpt_correction_T_max 0.05
_exptl_absorpt_correction_T_min 0.027
_exptl_absorpt_correction_type empirical
_exptl_absorpt_process_details
;
CrysAlisPro 1.171.39.46 (Rigaku Oxford Diffraction, 2018)
Spherical absorption correction
 using equivalent radius and absorption coefficient.
Empirical absorption correction using spherical harmonics,
 implemented in SCALE3 ABSPACK scaling algorithm.
;
_exptl_crystal_colour colourless
_exptl_crystal_density_diffrn 8.2686
_exptl_crystal_description cuboid
_exptl_crystal_F_000 984
_exptl_crystal_size_max 0.08
_exptl_crystal_size_mid 0.04
_exptl_crystal_size_min 0.03
_refine_diff_density_max 0.49
_refine_diff_density_min -0.42
_refine_ls_extinction_coef 39(9)
_refine_ls_extinction_method 'B-C type 1 Gaussian isotropic (Becker & Coppens, 1974)'
_refine_ls_goodness_of_fit_gt 1.24
_refine_ls_goodness_of_fit_ref 1.20
_refine_ls_number_constraints 0
_refine_ls_number_parameters 40
_refine_ls_number_reflns 679
_refine_ls_number_restraints 0
_refine_ls_R_factor_all 0.0389
_refine_ls_R_factor_gt 0.0247
_refine_ls_shift/su_max 0.0055
_refine_ls_shift/su_mean 0.0007
_refine_ls_structure_factor_coef F
_refine_ls_weighting_details w=1/(\s^2^(F)+0.0001F^2^)
_refine_ls_weighting_scheme sigma
_refine_ls_wR_factor_gt 0.0255
_refine_ls_wR_factor_ref 0.0278
_reflns_number_gt 540
_reflns_number_total 679
_reflns_threshold_expression I>3\s(I)
_cod_data_source_file xk5074.cif
_cod_data_source_block Pb2SnO4-Pbam-P0
_cod_depositor_comments
;
The following automatic conversions were performed:

data item '_diffrn_radiation_probe' value 'X-ray' was changed to
'x-ray' in accordance with the
/home/data/users/saulius/crontab/automatic-downloads/rss-feeds/IUCr/lib/dictionaries/cif_core.dic
dictionary named 'cif_core.dic' version 2.4.2 last updated on
2011-04-26.

Automatic conversion script
Id: cif_fix_values 8170 2020-07-09 18:12:32Z antanas 
;
_cod_original_formula_sum 'O4 Pb2 Sn1'
_cod_database_code 2312820

loop_
_space_group_symop_id
_space_group_symop_operation_xyz
1 x,y,z
2 -x,-y,z
3 -x+1/2,y+1/2,-z
4 x+1/2,-y+1/2,-z
5 -x,-y,-z
6 x,y,-z
7 x+1/2,-y+1/2,z
8 -x+1/2,y+1/2,z

loop_
_atom_site_label
_atom_site_type_symbol
_atom_site_fract_x
_atom_site_fract_y
_atom_site_fract_z
_atom_site_adp_type
_atom_site_U_iso_or_equiv
_atom_site_site_symmetry_multiplicity
_atom_site_occupancy
_atom_site_calc_flag
_atom_site_refinement_flags
_atom_site_disorder_assembly
_atom_site_disorder_group
Pb1 Pb 0.35799(6) 0.16055(6) 0 Uani 0.02222(17) 4 1 d . . .
Pb2 Pb 0.16058(5) 0.35808(6) -0.5 Uani 0.02232(18) 4 1 d . . .
Sn1 Sn 0.5 0.5 -0.24980(16) Uani 0.0181(3) 4 1 d . . .
O1 O 0.1264(10) 0.0962(11) -0.5 Uani 0.021(3) 4 1 d . . .
O2 O 0.0979(10) 0.1235(10) 0 Uani 0.019(3) 4 1 d . . .
O3 O 0.3344(7) 0.3344(8) -0.2479(12) Uani 0.025(2) 8 1 d . . .

loop_
_atom_site_aniso_label
_atom_site_aniso_type_symbol
_atom_site_aniso_U_11
_atom_site_aniso_U_22
_atom_site_aniso_U_33
_atom_site_aniso_U_12
_atom_site_aniso_U_13
_atom_site_aniso_U_23
Pb1 Pb 0.0226(3) 0.0201(3) 0.0239(3) 0.00143(19) 0 0
Pb2 Pb 0.0207(3) 0.0225(3) 0.0238(3) 0.00141(19) 0 0
Sn1 Sn 0.0196(4) 0.0195(5) 0.0152(4) -0.0015(3) 0 0
O1 O 0.023(5) 0.019(5) 0.021(5) -0.002(4) 0 0
O2 O 0.016(4) 0.023(5) 0.019(5) -0.002(4) 0 0
O3 O 0.022(4) 0.032(4) 0.022(4) -0.003(3) -0.003(3) 0.004(3)

loop_
_geom_angle_atom_site_label_1
_geom_angle_atom_site_label_2
_geom_angle_atom_site_label_3
_geom_angle_site_symmetry_1
_geom_angle_site_symmetry_2
_geom_angle_site_symmetry_3
_geom_angle
_geom_angle_publ_flag
O2 Pb1 O3 . . . 90.3(2) ?
O2 Pb1 O3 . . 6_555 90.3(2) ?
O3 Pb1 O3 . . 6_555 91.1(3) ?
O1 Pb2 O3 . . . 89.8(2) ?
O1 Pb2 O3 . . 6_554 89.8(2) ?
O3 Pb2 O3 . . 6_554 92.1(3) ?
Sn1 Sn1 Sn1 5_664 . 5_665 180.0(5) ?
Sn1 Sn1 O1 5_664 . 3_554 41.35(19) ?
Sn1 Sn1 O1 5_664 . 4_554 41.35(19) ?
Sn1 Sn1 O2 5_664 . 3_555 138.83(18) ?
Sn1 Sn1 O2 5_664 . 4_555 138.83(18) ?
Sn1 Sn1 O3 5_664 . . 90.3(2) ?
Sn1 Sn1 O3 5_664 . 2_665 90.3(2) ?
Sn1 Sn1 O1 5_665 . 3_554 138.65(19) ?
Sn1 Sn1 O1 5_665 . 4_554 138.65(19) ?
Sn1 Sn1 O2 5_665 . 3_555 41.17(18) ?
Sn1 Sn1 O2 5_665 . 4_555 41.17(18) ?
Sn1 Sn1 O3 5_665 . . 89.7(2) ?
Sn1 Sn1 O3 5_665 . 2_665 89.7(2) ?
O1 Sn1 O1 3_554 . 4_554 82.7(3) ?
O1 Sn1 O2 3_554 . 3_555 98.3(3) ?
O1 Sn1 O2 3_554 . 4_555 170.6(3) ?
O1 Sn1 O3 3_554 . . 85.1(3) ?
O1 Sn1 O3 3_554 . 2_665 95.4(3) ?
O1 Sn1 O2 4_554 . 3_555 170.6(3) ?
O1 Sn1 O2 4_554 . 4_555 98.3(3) ?
O1 Sn1 O3 4_554 . . 95.4(3) ?
O1 Sn1 O3 4_554 . 2_665 85.1(3) ?
O2 Sn1 O2 3_555 . 4_555 82.3(3) ?
O2 Sn1 O3 3_555 . . 94.1(3) ?
O2 Sn1 O3 3_555 . 2_665 85.4(3) ?
O2 Sn1 O3 4_555 . . 85.4(3) ?
O2 Sn1 O3 4_555 . 2_665 94.1(3) ?
O3 Sn1 O3 . . 2_665 179.3(3) ?
Pb2 O1 Sn1 . . 3_544 117.7(3) ?
Pb2 O1 Sn1 . . 7_455 117.7(3) ?
Sn1 O1 Sn1 3_544 . 7_455 97.3(4) ?
Pb1 O2 Sn1 . . 3_545 118.5(3) ?
Pb1 O2 Sn1 . . 7_455 118.5(3) ?
Sn1 O2 Sn1 3_545 . 7_455 97.7(4) ?
Pb1 O3 Pb2 . . . 130.1(3) ?
Pb1 O3 Sn1 . . . 115.3(3) ?
Pb2 O3 Sn1 . . . 114.6(3) ?

loop_
_geom_bond_atom_site_label_1
_geom_bond_atom_site_label_2
_geom_bond_site_symmetry_1
_geom_bond_site_symmetry_2
_geom_bond_distance
_geom_bond_publ_flag
Pb1 O2 . . 2.293(9) ?
Pb1 O3 . . 2.186(7) ?
Pb1 O3 . 6_555 2.186(7) ?
Pb2 O1 . . 2.305(10) ?
Pb2 O3 . . 2.206(7) ?
Pb2 O3 . 6_554 2.206(7) ?
Sn1 Sn1 . 5_664 3.1510(14) ?
Sn1 Sn1 . 5_665 3.1459(14) ?
Sn1 O1 . 3_554 2.099(6) ?
Sn1 O1 . 4_554 2.099(6) ?
Sn1 O2 . 3_555 2.089(6) ?
Sn1 O2 . 4_555 2.089(6) ?
Sn1 O3 . . 2.044(7) ?
Sn1 O3 . 2_665 2.044(7) ?
